data_4344421
loop_
_publ_author_name
'Wang, Hai-Ying'
'Wu, Yue'
'Leong, Chanel F.'
'D'Alessandro, Deanna M'
'Zuo, Jing-Lin'

_publ_section_title
;
 Crystal Structures, Magnetic Properties, and Electrochemical Properties
 of Coordination Polymers Based on the Tetra(4-pyridyl)-tetrathiafulvalene
 Ligand.
;
_journal_issue 22
_journal_name_full 'Inorganic chemistry'
_journal_page_first 10766
_journal_page_last 10775
_journal_paper_doi 10.1021/acs.inorgchem.5b01803
_journal_volume 54
_journal_year 2015
_chemical_formula_sum 'C115 H83 Cl14 Cu4 N19 O16 S16'
_chemical_formula_weight 3250.47
_chemical_name_systematic
; 
 ? 
;
_space_group_IT_number 14
_symmetry_cell_setting monoclinic
_symmetry_space_group_name_Hall '-P 2yn'
_symmetry_space_group_name_H-M 'P 1 21/n 1'
_atom_sites_solution_hydrogens geom
_atom_sites_solution_primary direct
_atom_sites_solution_secondary difmap
_audit_creation_method SHELXL-97
_cell_angle_alpha 90.00
_cell_angle_beta 102.694(4)
_cell_angle_gamma 90.00
_cell_formula_units_Z 2
_cell_length_a 15.8574(5)
_cell_length_b 19.3325(11)
_cell_length_c 25.2962(10)
_cell_measurement_reflns_used 10874
_cell_measurement_temperature 100.00(10)
_cell_measurement_theta_max 28.7580
_cell_measurement_theta_min 3.3170
_cell_volume 7565.3(6)
_computing_cell_refinement
;
CrysAlisPro, Agilent Technologies,
Version 1.171.37.34k (release 13-08-2014 CrysAlis171 .NET)
(compiled Aug 13 2014,16:31:05)
;
_computing_data_collection
;
CrysAlisPro, Agilent Technologies,
Version 1.171.37.34k (release 13-08-2014 CrysAlis171 .NET)
(compiled Aug 13 2014,16:31:05)
;
_computing_data_reduction
;
CrysAlisPro, Agilent Technologies,
Version 1.171.37.34k (release 13-08-2014 CrysAlis171 .NET)
(compiled Aug 13 2014,16:31:05)
;
_computing_structure_refinement 'SHELXL-97 (Sheldrick, 1997)'
_computing_structure_solution 'SHELXS-97 (Sheldrick, 1990)'
_diffrn_ambient_environment N~2~
_diffrn_ambient_temperature 100.00(10)
_diffrn_detector 'CCD plate'
_diffrn_detector_area_resol_mean 16.0793
_diffrn_detector_type Eos
_diffrn_measured_fraction_theta_full 0.998
_diffrn_measured_fraction_theta_max 0.998
_diffrn_measurement_device 'four-circle diffractometer'
_diffrn_measurement_device_type 'SuperNova, Dual, Cu at zero, Eos'
_diffrn_measurement_method '\w scans'
_diffrn_radiation_monochromator mirror
_diffrn_radiation_probe x-ray
_diffrn_radiation_type 'Mo K\a'
_diffrn_radiation_wavelength 0.71073
_diffrn_reflns_av_R_equivalents 0.0420
_diffrn_reflns_av_sigmaI/netI 0.0508
_diffrn_reflns_limit_h_max 17
_diffrn_reflns_limit_h_min -18
_diffrn_reflns_limit_k_max 18
_diffrn_reflns_limit_k_min -23
_diffrn_reflns_limit_l_max 29
_diffrn_reflns_limit_l_min -30
_diffrn_reflns_number 38186
_diffrn_reflns_theta_full 25.12
_diffrn_reflns_theta_max 25.12
_diffrn_reflns_theta_min 2.98
_diffrn_source 'SuperNova (Mo) X-ray Source'
_diffrn_standards_decay_% none
_diffrn_standards_interval_count 1
_diffrn_standards_interval_time 10
_diffrn_standards_number 46016
_exptl_absorpt_coefficient_mu 1.084
_exptl_absorpt_correction_T_max 1.00000
_exptl_absorpt_correction_T_min 0.51247
_exptl_absorpt_correction_type multi-scan
_exptl_absorpt_process_details
;
CrysAlisPro, Agilent Technologies,
Version 1.171.37.34k (release 13-08-2014 CrysAlis171 .NET)
(compiled Aug 13 2014,16:31:05)
Empirical absorption correction using spherical harmonics,
 implemented in SCALE3 ABSPACK scaling algorithm.
;
_exptl_crystal_colour brown
_exptl_crystal_density_diffrn 1.427
_exptl_crystal_density_method 'not measured'
_exptl_crystal_description plan
_exptl_crystal_F_000 3288
_exptl_crystal_size_max 0.31
_exptl_crystal_size_mid 0.26
_exptl_crystal_size_min 0.02
_refine_diff_density_max 2.722
_refine_diff_density_min -1.255
_refine_diff_density_rms 0.174
_refine_ls_extinction_method none
_refine_ls_goodness_of_fit_ref 1.115
_refine_ls_hydrogen_treatment constr
_refine_ls_matrix_type full
_refine_ls_number_parameters 867
_refine_ls_number_reflns 13472
_refine_ls_number_restraints 21
_refine_ls_restrained_S_all 1.120
_refine_ls_R_factor_all 0.0987
_refine_ls_R_factor_gt 0.0812
_refine_ls_shift/su_max 0.001
_refine_ls_shift/su_mean 0.000
_refine_ls_structure_factor_coef Fsqd
_refine_ls_weighting_details 'calc w=1/[\s^2^(Fo^2^)+(0.1609P)^2^+9.6435P] where P=(Fo^2^+2Fc^2^)/3'
_refine_ls_weighting_scheme calc
_refine_ls_wR_factor_gt 0.2388
_refine_ls_wR_factor_ref 0.2595
_reflns_number_gt 10048
_reflns_number_total 13472
_reflns_threshold_expression >2sigma(I)
_cod_data_source_file ic5b01803_si_002.cif
_cod_data_source_block 7
_cod_depositor_comments 'Adding full bibliography for 4344415--4344421.cif.'
_cod_database_code 4344421

loop_
_symmetry_equiv_pos_as_xyz
'x, y, z'
'-x+1/2, y+1/2, -z+1/2'
'-x, -y, -z'
'x-1/2, -y-1/2, z-1/2'

loop_
_atom_site_label
_atom_site_type_symbol
_atom_site_fract_x
_atom_site_fract_y
_atom_site_fract_z
_atom_site_U_iso_or_equiv
_atom_site_adp_type
_atom_site_occupancy
_atom_site_symmetry_multiplicity
_atom_site_calc_flag
_atom_site_refinement_flags
C1 C 0.4220(3) 0.1172(3) 0.07453(19) 0.0213(11) Uani 1 1 d .
H1 H 0.4787 0.1223 0.0709 0.026 Uiso 1 1 calc R
C2 C 0.3614(3) 0.1662(3) 0.0504(2) 0.0237(12) Uani 1 1 d .
H2 H 0.3768 0.2019 0.0298 0.028 Uiso 1 1 calc R
C3 C 0.2770(3) 0.1608(3) 0.05781(19) 0.0216(11) Uani 1 1 d .
C4 C 0.2582(3) 0.1060(3) 0.0891(2) 0.0238(12) Uani 1 1 d .
H4 H 0.2031 0.1017 0.0959 0.029 Uiso 1 1 calc R
C5 C 0.3214(3) 0.0579(3) 0.1102(2) 0.0213(11) Uani 1 1 d .
H5 H 0.3071 0.0209 0.1301 0.026 Uiso 1 1 calc R
C6 C 0.2160(3) 0.2780(3) 0.0255(2) 0.0256(12) Uani 1 1 d .
C7 C 0.2910(3) 0.3218(3) 0.0501(2) 0.0228(12) Uani 1 1 d .
C8 C 0.3198(3) 0.3730(3) 0.0197(2) 0.0272(12) Uani 1 1 d .
H8 H 0.2933 0.3793 -0.0166 0.033 Uiso 1 1 calc R
C9 C 0.3878(3) 0.4139(3) 0.0440(2) 0.0282(13) Uani 1 1 d .
H9 H 0.4071 0.4471 0.0228 0.034 Uiso 1 1 calc R
C10 C 0.4025(3) 0.3593(3) 0.1252(2) 0.0247(12) Uani 1 1 d .
H10 H 0.4311 0.3539 0.1612 0.030 Uiso 1 1 calc R
C11 C 0.3344(3) 0.3144(3) 0.1044(2) 0.0244(12) Uani 1 1 d .
H11 H 0.3183 0.2802 0.1261 0.029 Uiso 1 1 calc R
C12 C 0.0587(4) 0.2491(3) -0.0235(2) 0.0282(13) Uani 1 1 d .
C13 C -0.0263(4) 0.2531(3) -0.0457(2) 0.0290(13) Uani 1 1 d .
C14 C -0.1845(3) 0.2954(3) -0.0759(2) 0.0257(12) Uani 1 1 d .
C15 C -0.2571(3) 0.3441(3) -0.0867(2) 0.0239(12) Uani 1 1 d .
C16 C -0.2531(3) 0.4055(3) -0.1137(2) 0.0283(13) Uani 1 1 d .
H16 H -0.2036 0.4172 -0.1257 0.034 Uiso 1 1 calc R
C17 C -0.3226(3) 0.4490(3) -0.1225(2) 0.0284(13) Uani 1 1 d .
H17 H -0.3184 0.4900 -0.1410 0.034 Uiso 1 1 calc R
C18 C -0.4003(3) 0.3781(3) -0.0793(2) 0.0261(12) Uani 1 1 d .
H18 H -0.4506 0.3678 -0.0676 0.031 Uiso 1 1 calc R
C19 C -0.3321(4) 0.3313(3) -0.0675(2) 0.0306(13) Uani 1 1 d .
H19 H -0.3363 0.2919 -0.0470 0.037 Uiso 1 1 calc R
C20 C -0.1893(3) 0.2261(3) -0.0720(2) 0.0285(13) Uani 1 1 d .
C21 C -0.2696(3) 0.1834(3) -0.0830(2) 0.0263(12) Uani 1 1 d .
C22 C -0.3249(3) 0.1842(3) -0.1343(2) 0.0273(12) Uani 1 1 d .
H22 H -0.3138 0.2133 -0.1612 0.033 Uiso 1 1 calc R
C23 C -0.3960(3) 0.1414(3) -0.1444(2) 0.0220(11) Uani 1 1 d .
H23 H -0.4322 0.1422 -0.1788 0.026 Uiso 1 1 calc R
C24 C -0.3645(3) 0.1003(3) -0.0569(2) 0.0237(12) Uani 1 1 d .
H24 H -0.3793 0.0733 -0.0299 0.028 Uiso 1 1 calc R
C25 C -0.2906(3) 0.1412(3) -0.0438(2) 0.0262(12) Uani 1 1 d .
H25 H -0.2557 0.1400 -0.0091 0.031 Uiso 1 1 calc R
C26 C 0.4727(3) 0.0319(3) 0.2399(2) 0.0233(12) Uani 1 1 d .
H26 H 0.4300 0.0600 0.2196 0.028 Uiso 1 1 calc R
C27 C 0.4845(3) 0.0329(3) 0.2949(2) 0.0228(12) Uani 1 1 d .
H27 H 0.4488 0.0600 0.3111 0.027 Uiso 1 1 calc R
C28 C 0.5493(3) -0.0064(3) 0.32688(19) 0.0156(10) Uani 1 1 d .
C29 C 0.5996(3) -0.0476(3) 0.30003(19) 0.0227(12) Uani 1 1 d .
H29 H 0.6435 -0.0755 0.3195 0.027 Uiso 1 1 calc R
C30 C 0.5826(3) -0.0457(3) 0.24438(19) 0.0218(11) Uani 1 1 d .
H30 H 0.6171 -0.0727 0.2271 0.026 Uiso 1 1 calc R
C31 C 0.5623(3) -0.0073(3) 0.3863(2) 0.0173(11) Uani 1 1 d .
C32 C 0.5211(3) -0.0047(3) 0.47994(19) 0.0170(11) Uani 1 1 d .
C33 C 0.6376(3) -0.0066(3) 0.42318(19) 0.0164(11) Uani 1 1 d .
C34 C 0.7251(3) -0.0038(3) 0.41175(19) 0.0196(11) Uani 1 1 d .
C35 C 0.7484(3) 0.0478(3) 0.3794(2) 0.0244(12) Uani 1 1 d .
H35 H 0.7090 0.0818 0.3644 0.029 Uiso 1 1 calc R
C36 C 0.8300(3) 0.0478(3) 0.3698(2) 0.0242(12) Uani 1 1 d .
H36 H 0.8443 0.0822 0.3475 0.029 Uiso 1 1 calc R
C37 C 0.8682(3) -0.0489(3) 0.42227(19) 0.0212(11) Uani 1 1 d .
H37 H 0.9089 -0.0825 0.4365 0.025 Uiso 1 1 calc R
C38 C 0.7883(3) -0.0527(3) 0.43443(19) 0.0207(11) Uani 1 1 d .
H38 H 0.7761 -0.0871 0.4573 0.025 Uiso 1 1 calc R
C39 C 0.9257(3) -0.0465(3) 0.2553(2) 0.0281(13) Uani 1 1 d .
H39 H 0.8963 -0.0780 0.2724 0.034 Uiso 1 1 calc R
C40 C 0.9076(3) -0.0462(3) 0.1996(2) 0.0274(13) Uani 1 1 d .
H40 H 0.8669 -0.0765 0.1801 0.033 Uiso 1 1 calc R
C41 C 0.9511(3) 0.0006(3) 0.1728(2) 0.0207(12) Uani 1 1 d .
C42 C 1.0108(3) 0.0437(3) 0.2046(2) 0.0297(14) Uani 1 1 d .
H42 H 1.0420 0.0749 0.1884 0.036 Uiso 1 1 calc R
C43 C 1.0246(3) 0.0404(4) 0.2604(2) 0.0301(14) Uani 1 1 d .
H43 H 1.0644 0.0706 0.2809 0.036 Uiso 1 1 calc R
C44 C 0.9360(3) 0.0031(3) 0.1133(2) 0.0216(12) Uani 1 1 d .
C45 C 0.8609(3) 0.0024(3) 0.0766(2) 0.0175(11) Uani 1 1 d .
C46 C 0.7724(3) 0.0013(3) 0.0871(2) 0.0191(11) Uani 1 1 d .
C47 C 0.7501(3) 0.0407(3) 0.1273(2) 0.0292(13) Uani 1 1 d .
H47 H 0.7907 0.0697 0.1486 0.035 Uiso 1 1 calc R
C48 C 0.6667(3) 0.0368(3) 0.1359(2) 0.0282(13) Uani 1 1 d .
H48 H 0.6527 0.0644 0.1628 0.034 Uiso 1 1 calc R
C49 C 0.6275(3) -0.0421(3) 0.06891(19) 0.0240(12) Uani 1 1 d .
H49 H 0.5860 -0.0712 0.0487 0.029 Uiso 1 1 calc R
C50 C 0.7082(3) -0.0406(3) 0.0569(2) 0.0255(13) Uani 1 1 d .
H50 H 0.7196 -0.0675 0.0289 0.031 Uiso 1 1 calc R
C51 C 0.9784(3) 0.0040(3) 0.0199(2) 0.0189(11) Uani 1 1 d .
C52 C 0.8593(13) 0.7307(9) 0.3029(6) 0.061(4) Uani 0.50 1 d P
H52A H 0.8528 0.7008 0.3320 0.092 Uiso 0.50 1 calc PR
H52B H 0.9190 0.7434 0.3074 0.092 Uiso 0.50 1 calc PR
H52C H 0.8405 0.7070 0.2690 0.092 Uiso 0.50 1 calc PR
C53 C 0.8082(9) 0.7914(8) 0.3033(6) 0.046(3) Uani 0.50 1 d PU
C54 C 0.0378(9) 0.7517(10) 0.2119(4) 0.090(6) Uani 0.50 1 d PDU
H54A H 0.0461 0.8012 0.2091 0.107 Uiso 0.50 1 calc PR
H54B H 0.0866 0.7275 0.2031 0.107 Uiso 0.50 1 calc PR
C55 C 0.0749(5) 0.3095(4) 0.1775(3) 0.0527(19) Uani 1 1 d .
C56 C 0.1062(4) 0.2801(5) 0.1329(3) 0.056(2) Uani 1 1 d .
H56A H 0.1653 0.2660 0.1454 0.084 Uiso 1 1 calc R
H56B H 0.1025 0.3141 0.1048 0.084 Uiso 1 1 calc R
H56C H 0.0715 0.2407 0.1189 0.084 Uiso 1 1 calc R
C57 C 0.2327(5) 0.4418(5) 0.2580(3) 0.055(2) Uani 1 1 d .
H57A H 0.1789 0.4210 0.2622 0.066 Uiso 1 1 calc R
H57B H 0.2230 0.4911 0.2525 0.066 Uiso 1 1 calc R
C58 C 0.8528(6) 0.2569(4) 0.1114(4) 0.065(2) Uani 1 1 d .
H58A H 0.7904 0.2526 0.1037 0.078 Uiso 1 1 calc R
H58B H 0.8718 0.2732 0.1484 0.078 Uiso 1 1 calc R
C59 C 0.2092(3) 0.2088(3) 0.0311(2) 0.0250(12) Uani 1 1 d .
Cl1 Cl 0.88207(11) 0.31628(10) 0.06752(8) 0.0522(5) Uani 1 1 d .
Cl2 Cl 0.89915(15) 0.17523(12) 0.10499(11) 0.0752(7) Uani 1 1 d .
Cl3 Cl 0.26184(19) 0.40670(14) 0.20115(9) 0.0896(9) Uani 1 1 d .
Cl4 Cl 0.31196(12) 0.42863(14) 0.31751(9) 0.0720(7) Uani 1 1 d .
Cl5 Cl 0.25239(12) 0.66071(10) 0.26049(7) 0.0500(5) Uani 1 1 d D
Cl6 Cl 0.08642(12) 0.25819(10) 0.54976(10) 0.0584(6) Uani 1 1 d .
Cl7 Cl 0.0220(5) 0.7275(5) 0.2792(3) 0.124(3) Uani 0.50 1 d PD
Cl8 Cl -0.0627(5) 0.7240(6) 0.1696(2) 0.177(5) Uani 0.50 1 d PD
Cu1 Cu 0.49222(3) -0.01362(4) 0.13011(2) 0.0170(2) Uani 1 1 d .
Cu2 Cu 1.00385(4) -0.00432(4) 0.36878(2) 0.0202(2) Uani 1 1 d .
N1 N 0.4029(2) 0.0628(2) 0.10285(15) 0.0202(10) Uani 1 1 d .
N2 N 0.4289(3) 0.4092(3) 0.09678(17) 0.0229(10) Uani 1 1 d .
N3 N -0.3975(2) 0.4366(3) -0.10630(17) 0.0233(10) Uani 1 1 d .
N4 N -0.4155(2) 0.0983(2) -0.10687(16) 0.0219(10) Uani 1 1 d .
N5 N 0.5201(3) -0.0079(2) 0.21316(17) 0.0197(10) Uani 1 1 d .
N6 N 0.8912(3) 0.0006(2) 0.39087(17) 0.0205(10) Uani 1 1 d .
N7 N 0.6057(3) -0.0043(2) 0.10763(17) 0.0196(10) Uani 1 1 d .
N8 N 0.9829(3) -0.0046(3) 0.28656(18) 0.0249(11) Uani 1 1 d .
N9 N 0.0498(4) 0.3316(5) 0.2136(3) 0.073(2) Uani 1 1 d .
N10 N 0.7683(8) 0.8374(8) 0.3005(6) 0.066(4) Uani 0.50 1 d PU
O1 O 0.0392(5) 0.2712(5) 0.4923(3) 0.116(3) Uani 1 1 d .
O2 O 0.0327(5) 0.2353(4) 0.5809(5) 0.131(4) Uani 1 1 d .
O3 O 0.1222(5) 0.3240(3) 0.5685(3) 0.097(3) Uani 1 1 d .
O4 O 0.1583(4) 0.2150(4) 0.5493(3) 0.0813(19) Uani 1 1 d .
O5 O 0.1935(4) 0.6142(4) 0.2305(3) 0.091(2) Uani 1 1 d .
O6 O 0.2065(6) 0.7001(5) 0.2950(3) 0.120(3) Uani 1 1 d .
O7 O 0.3097(5) 0.6242(6) 0.2989(3) 0.140(4) Uani 1 1 d .
O8 O 0.3213(8) 0.6754(8) 0.2323(6) 0.104(6) Uani 0.50 1 d PD
O8' O 0.2632(14) 0.7112(7) 0.2215(5) 0.100(6) Uani 0.50 1 d PD
S1 S 0.12705(8) 0.32220(8) -0.01454(6) 0.0314(4) Uani 1 1 d .
S2 S 0.11178(8) 0.17056(8) -0.00341(6) 0.0314(4) Uani 1 1 d .
S3 S -0.09225(8) 0.17902(8) -0.05622(7) 0.0341(4) Uani 1 1 d .
S4 S -0.07915(8) 0.33063(8) -0.06770(6) 0.0298(4) Uani 1 1 d .
S5 S 0.46762(8) -0.01287(8) 0.41170(5) 0.0202(3) Uani 1 1 d .
S6 S 0.63429(7) -0.01129(7) 0.49204(5) 0.0190(3) Uani 1 1 d .
S7 S 0.86506(7) 0.00771(8) 0.00760(5) 0.0195(3) Uani 1 1 d .
S8 S 1.03073(8) 0.01073(8) 0.08830(5) 0.0233(3) Uani 1 1 d .

loop_
_atom_site_aniso_label
_atom_site_aniso_U_11
_atom_site_aniso_U_22
_atom_site_aniso_U_33
_atom_site_aniso_U_23
_atom_site_aniso_U_13
_atom_site_aniso_U_12
C1 0.015(2) 0.026(3) 0.021(2) 0.002(2) -0.0009(19) -0.001(2)
C2 0.016(2) 0.023(3) 0.029(3) -0.001(2) -0.001(2) 0.000(2)
C3 0.015(2) 0.028(3) 0.017(2) -0.007(2) -0.0076(19) 0.004(2)
C4 0.011(2) 0.039(4) 0.021(2) -0.006(2) 0.0023(19) 0.001(2)
C5 0.009(2) 0.033(3) 0.022(2) -0.002(2) 0.0025(18) -0.001(2)
C6 0.017(2) 0.032(4) 0.025(3) -0.002(2) -0.003(2) 0.002(2)
C7 0.011(2) 0.030(3) 0.024(3) -0.004(2) -0.0048(19) 0.004(2)
C8 0.024(3) 0.032(4) 0.020(3) -0.001(2) -0.007(2) 0.001(2)
C9 0.024(3) 0.036(4) 0.021(3) 0.001(2) -0.002(2) 0.003(2)
C10 0.017(2) 0.031(3) 0.022(3) -0.003(2) -0.004(2) 0.004(2)
C11 0.018(2) 0.030(3) 0.024(3) 0.003(2) 0.001(2) 0.001(2)
C12 0.020(3) 0.027(3) 0.032(3) -0.001(2) -0.006(2) 0.001(2)
C13 0.015(3) 0.029(4) 0.038(3) -0.002(2) -0.004(2) -0.002(2)
C14 0.013(2) 0.027(3) 0.033(3) -0.006(2) -0.004(2) -0.003(2)
C15 0.012(2) 0.028(3) 0.027(3) -0.006(2) -0.007(2) 0.000(2)
C16 0.009(2) 0.035(4) 0.037(3) 0.000(3) -0.003(2) -0.001(2)
C17 0.016(2) 0.031(4) 0.036(3) 0.008(3) 0.000(2) 0.003(2)
C18 0.021(3) 0.027(3) 0.027(3) 0.000(2) -0.001(2) 0.003(2)
C19 0.027(3) 0.027(3) 0.035(3) 0.002(3) 0.000(2) 0.006(2)
C20 0.015(2) 0.028(3) 0.039(3) -0.005(3) -0.003(2) 0.005(2)
C21 0.014(2) 0.023(3) 0.038(3) -0.004(2) -0.002(2) 0.002(2)
C22 0.021(3) 0.032(3) 0.028(3) 0.006(2) 0.000(2) 0.001(2)
C23 0.016(2) 0.029(3) 0.019(2) 0.000(2) -0.0015(19) -0.001(2)
C24 0.022(3) 0.028(3) 0.018(2) 0.000(2) -0.002(2) -0.004(2)
C25 0.018(2) 0.033(4) 0.021(3) -0.004(2) -0.008(2) 0.003(2)
C26 0.019(2) 0.035(4) 0.016(2) 0.004(2) 0.003(2) 0.007(2)
C27 0.012(2) 0.037(4) 0.020(3) -0.003(2) 0.0067(19) 0.004(2)
C28 0.013(2) 0.023(3) 0.010(2) -0.0003(19) 0.0020(18) -0.001(2)
C29 0.017(2) 0.034(3) 0.015(2) -0.001(2) -0.0020(19) 0.013(2)
C30 0.018(2) 0.031(3) 0.015(2) -0.005(2) 0.0022(19) 0.004(2)
C31 0.012(2) 0.024(3) 0.017(2) 0.004(2) 0.0056(19) 0.003(2)
C32 0.013(2) 0.028(3) 0.009(2) 0.0041(19) 0.0007(18) 0.003(2)
C33 0.013(2) 0.026(3) 0.009(2) 0.0013(19) 0.0012(18) 0.004(2)
C34 0.012(2) 0.036(3) 0.010(2) -0.003(2) 0.0006(19) 0.000(2)
C35 0.019(2) 0.033(4) 0.021(3) 0.008(2) 0.007(2) 0.011(2)
C36 0.021(3) 0.028(3) 0.024(3) 0.009(2) 0.006(2) 0.001(2)
C37 0.015(2) 0.030(3) 0.017(2) 0.005(2) -0.0011(19) 0.004(2)
C38 0.015(2) 0.032(3) 0.014(2) 0.005(2) 0.0000(18) 0.001(2)
C39 0.022(3) 0.039(4) 0.023(3) -0.003(2) 0.004(2) -0.015(2)
C40 0.025(3) 0.039(4) 0.017(2) -0.002(2) 0.003(2) -0.015(3)
C41 0.013(2) 0.034(3) 0.016(3) -0.001(2) 0.003(2) 0.001(2)
C42 0.020(3) 0.045(4) 0.024(3) 0.002(3) 0.004(2) -0.014(3)
C43 0.019(3) 0.050(4) 0.021(3) -0.007(3) 0.004(2) -0.018(3)
C44 0.010(2) 0.029(3) 0.027(3) -0.001(2) 0.006(2) -0.005(2)
C45 0.014(2) 0.024(3) 0.014(2) -0.003(2) 0.0021(19) -0.003(2)
C46 0.012(2) 0.028(3) 0.016(2) 0.003(2) 0.0028(19) 0.000(2)
C47 0.017(2) 0.035(4) 0.039(3) -0.018(3) 0.012(2) -0.012(2)
C48 0.017(2) 0.036(4) 0.034(3) -0.016(3) 0.009(2) -0.008(2)
C49 0.015(2) 0.042(4) 0.015(2) -0.011(2) 0.0003(19) -0.007(2)
C50 0.013(2) 0.045(4) 0.017(2) -0.014(2) 0.0025(19) -0.004(2)
C51 0.009(2) 0.027(3) 0.020(2) 0.002(2) -0.0006(18) -0.004(2)
C52 0.094(13) 0.042(10) 0.045(8) -0.002(7) 0.009(8) 0.005(9)
C53 0.046(5) 0.048(5) 0.049(5) 0.003(4) 0.020(4) -0.003(4)
C54 0.086(8) 0.089(8) 0.092(8) -0.021(5) 0.014(5) 0.017(5)
C55 0.041(4) 0.056(5) 0.057(5) 0.004(4) 0.003(3) 0.006(4)
C56 0.032(3) 0.086(6) 0.049(4) -0.006(4) 0.008(3) 0.003(4)
C57 0.055(4) 0.070(6) 0.042(4) -0.005(4) 0.014(3) 0.004(4)
C58 0.047(5) 0.069(6) 0.083(6) 0.013(5) 0.023(4) 0.008(4)
C59 0.016(2) 0.027(3) 0.030(3) -0.005(2) -0.001(2) 0.003(2)
Cl1 0.0439(9) 0.0417(11) 0.0692(12) 0.0098(9) 0.0083(8) 0.0015(8)
Cl2 0.0693(13) 0.0448(13) 0.1120(19) 0.0180(12) 0.0210(13) 0.0014(10)
Cl3 0.134(2) 0.0837(19) 0.0688(14) -0.0316(13) 0.0596(15) -0.0527(17)
Cl4 0.0482(10) 0.0967(19) 0.0643(12) 0.0174(12) -0.0024(9) -0.0208(11)
Cl5 0.0550(10) 0.0441(11) 0.0425(9) -0.0046(8) -0.0070(8) -0.0027(8)
Cl6 0.0351(9) 0.0451(12) 0.1028(16) -0.0191(10) 0.0318(10) 0.0014(8)
Cl7 0.120(5) 0.161(7) 0.087(4) -0.038(4) 0.012(4) 0.011(5)
Cl8 0.132(6) 0.355(13) 0.048(3) -0.010(5) 0.027(3) 0.110(7)
Cu1 0.0072(3) 0.0304(4) 0.0125(3) 0.0007(2) 0.0001(2) 0.0001(2)
Cu2 0.0074(3) 0.0339(4) 0.0171(4) 0.0030(3) -0.0018(2) -0.0013(2)
N1 0.0104(18) 0.033(3) 0.0141(19) -0.0004(19) -0.0042(15) -0.0008(18)
N2 0.0138(19) 0.029(3) 0.021(2) -0.005(2) -0.0059(17) 0.0025(18)
N3 0.0119(19) 0.031(3) 0.024(2) 0.000(2) -0.0034(16) 0.0007(19)
N4 0.0116(19) 0.030(3) 0.021(2) -0.0021(19) -0.0018(16) 0.0014(18)
N5 0.018(2) 0.028(3) 0.015(2) -0.0001(18) 0.0060(17) -0.0005(18)
N6 0.013(2) 0.030(3) 0.016(2) -0.0008(18) -0.0025(17) -0.0001(18)
N7 0.012(2) 0.030(3) 0.017(2) -0.0012(18) 0.0021(17) -0.0014(18)
N8 0.018(2) 0.037(3) 0.020(2) -0.002(2) 0.0054(18) -0.006(2)
N9 0.055(4) 0.108(7) 0.058(4) 0.001(4) 0.018(3) 0.028(4)
N10 0.050(5) 0.063(6) 0.089(5) 0.017(4) 0.025(4) 0.010(4)
O1 0.063(4) 0.171(9) 0.106(6) 0.027(6) 0.000(4) 0.014(5)
O2 0.066(4) 0.086(6) 0.264(12) 0.080(7) 0.086(6) 0.027(4)
O3 0.100(5) 0.053(4) 0.164(7) -0.018(4) 0.084(5) -0.016(4)
O4 0.061(4) 0.076(5) 0.121(5) 0.005(4) 0.049(4) 0.026(3)
O5 0.061(4) 0.115(6) 0.098(5) -0.056(4) 0.024(3) -0.035(4)
O6 0.138(7) 0.120(7) 0.085(5) -0.044(5) -0.011(5) 0.063(6)
O7 0.106(6) 0.233(12) 0.077(5) 0.036(6) 0.014(4) 0.113(7)
O8 0.105(11) 0.059(10) 0.120(12) 0.040(9) -0.035(10) -0.044(8)
O8' 0.195(19) 0.049(9) 0.066(8) 0.007(7) 0.052(11) -0.017(10)
S1 0.0158(6) 0.0263(8) 0.0442(8) 0.0010(7) -0.0104(6) 0.0005(6)
S2 0.0155(6) 0.0260(8) 0.0451(8) -0.0035(7) -0.0100(6) 0.0017(6)
S3 0.0138(6) 0.0247(9) 0.0581(10) -0.0021(7) -0.0043(6) 0.0016(6)
S4 0.0126(6) 0.0255(8) 0.0460(8) -0.0023(7) -0.0051(5) 0.0016(5)
S5 0.0107(6) 0.0385(9) 0.0110(6) 0.0004(5) 0.0014(5) 0.0023(5)
S6 0.0116(6) 0.0352(8) 0.0100(6) 0.0022(5) 0.0019(4) 0.0031(5)
S7 0.0077(6) 0.0360(8) 0.0149(6) 0.0024(5) 0.0023(5) 0.0009(5)
S8 0.0075(6) 0.0468(10) 0.0153(6) 0.0006(6) 0.0022(5) -0.0013(5)

loop_
_atom_type_symbol
_atom_type_description
_atom_type_scat_dispersion_real
_atom_type_scat_dispersion_imag
_atom_type_scat_source
C C 0.0033 0.0016 'International Tables Vol C Tables 4.2.6.8 and 6.1.1.4'
H H 0.0000 0.0000 'International Tables Vol C Tables 4.2.6.8 and 6.1.1.4'
N N 0.0061 0.0033 'International Tables Vol C Tables 4.2.6.8 and 6.1.1.4'
O O 0.0106 0.0060 'International Tables Vol C Tables 4.2.6.8 and 6.1.1.4'
Cu Cu 0.3201 1.2651 'International Tables Vol C Tables 4.2.6.8 and 6.1.1.4'
S S 0.1246 0.1234 'International Tables Vol C Tables 4.2.6.8 and 6.1.1.4'
Cl Cl 0.1484 0.1585 'International Tables Vol C Tables 4.2.6.8 and 6.1.1.4'

loop_
_geom_angle_atom_site_label_1
_geom_angle_atom_site_label_2
_geom_angle_atom_site_label_3
_geom_angle
_geom_angle_site_symmetry_1
_geom_angle_site_symmetry_3
N1 C1 C2 123.5(5) . .
C1 C2 C3 118.7(5) . .
C2 C3 C4 117.7(5) . .
C2 C3 C59 121.2(5) . .
C4 C3 C59 121.0(5) . .
C5 C4 C3 120.1(5) . .
N1 C5 C4 122.3(5) . .
C59 C6 C7 126.6(5) . .
C59 C6 S1 117.8(4) . .
C7 C6 S1 115.5(4) . .
C8 C7 C11 117.6(5) . .
C8 C7 C6 120.4(5) . .
C11 C7 C6 122.0(5) . .
C9 C8 C7 119.0(5) . .
N2 C9 C8 124.4(6) . .
N2 C10 C11 124.0(5) . .
C10 C11 C7 118.6(5) . .
C13 C12 S2 123.0(5) . .
C13 C12 S1 122.6(5) . .
S2 C12 S1 114.4(3) . .
C12 C13 S4 123.3(5) . .
C12 C13 S3 121.7(5) . .
S4 C13 S3 115.0(3) . .
C20 C14 C15 126.7(5) . .
C20 C14 S4 116.2(4) . .
C15 C14 S4 117.1(4) . .
C16 C15 C19 117.3(5) . .
C16 C15 C14 121.8(5) . .
C19 C15 C14 120.9(5) . .
C17 C16 C15 119.3(5) . .
N3 C17 C16 124.7(6) . .
N3 C18 C19 123.5(5) . .
C18 C19 C15 119.3(6) . .
C14 C20 C21 126.7(5) . .
C14 C20 S3 118.0(4) . .
C21 C20 S3 115.2(4) . .
C25 C21 C22 118.2(5) . .
C25 C21 C20 121.6(5) . .
C22 C21 C20 120.2(5) . .
C23 C22 C21 119.2(5) . .
N4 C23 C22 123.0(5) . .
N4 C24 C25 122.7(5) . .
C21 C25 C24 119.2(5) . .
N5 C26 C27 123.4(5) . .
C26 C27 C28 120.4(5) . .
C27 C28 C29 117.1(4) . .
C27 C28 C31 121.5(4) . .
C29 C28 C31 121.4(4) . .
C30 C29 C28 118.4(5) . .
N5 C30 C29 124.8(5) . .
C33 C31 C28 127.7(4) . .
C33 C31 S5 116.6(4) . .
C28 C31 S5 115.7(3) . .
C32 C32 S5 122.8(5) 3_656 .
C32 C32 S6 122.5(5) 3_656 .
S5 C32 S6 114.8(3) . .
C31 C33 C34 126.5(4) . .
C31 C33 S6 118.1(4) . .
C34 C33 S6 115.4(3) . .
C35 C34 C38 117.7(4) . .
C35 C34 C33 121.6(5) . .
C38 C34 C33 120.7(5) . .
C36 C35 C34 119.3(5) . .
N6 C36 C35 123.6(5) . .
N6 C37 C38 123.7(5) . .
C37 C38 C34 119.0(5) . .
N8 C39 C40 124.4(5) . .
C39 C40 C41 119.0(5) . .
C42 C41 C40 117.2(5) . .
C42 C41 C44 120.8(5) . .
C40 C41 C44 122.0(5) . .
C41 C42 C43 120.1(5) . .
N8 C43 C42 123.1(5) . .
C45 C44 C41 128.9(5) . .
C45 C44 S8 116.9(4) . .
C41 C44 S8 114.2(4) . .
C44 C45 C46 127.5(5) . .
C44 C45 S7 117.6(4) . .
C46 C45 S7 114.8(4) . .
C47 C46 C50 116.8(5) . .
C47 C46 C45 122.0(5) . .
C50 C46 C45 121.2(5) . .
C46 C47 C48 119.6(5) . .
N7 C48 C47 123.6(5) . .
N7 C49 C50 123.8(5) . .
C49 C50 C46 119.7(5) . .
C51 C51 S8 122.7(5) 3_755 .
C51 C51 S7 122.7(5) 3_755 .
S8 C51 S7 114.6(3) . .
N10 C53 C52 176.0(17) . .
Cl8 C54 Cl7 101.1(6) . .
N9 C55 C56 178.5(10) . .
Cl3 C57 Cl4 112.5(4) . .
Cl1 C58 Cl2 111.1(5) . .
C6 C59 C3 127.3(5) . .
C6 C59 S2 116.4(4) . .
C3 C59 S2 116.0(4) . .
O7 Cl5 O5 108.3(7) . .
O7 Cl5 O8' 133.0(10) . .
O5 Cl5 O8' 103.5(8) . .
O7 Cl5 O8 89.7(7) . .
O5 Cl5 O8 110.1(7) . .
O8' Cl5 O8 46.5(8) . .
O7 Cl5 O6 100.6(5) . .
O5 Cl5 O6 107.4(5) . .
O8' Cl5 O6 101.9(8) . .
O8 Cl5 O6 135.5(8) . .
O2 Cl6 O4 115.0(4) . .
O2 Cl6 O3 110.6(5) . .
O4 Cl6 O3 105.4(4) . .
O2 Cl6 O1 111.9(6) . .
O4 Cl6 O1 108.8(5) . .
O3 Cl6 O1 104.4(6) . .
N7 Cu1 N4 120.20(18) . 3
N7 Cu1 N5 106.25(17) . .
N4 Cu1 N5 108.51(17) 3 .
N7 Cu1 N1 115.70(18) . .
N4 Cu1 N1 98.96(17) 3 .
N5 Cu1 N1 106.37(17) . .
N6 Cu2 N3 124.06(18) . 4_766
N6 Cu2 N8 109.45(17) . .
N3 Cu2 N8 105.10(18) 4_766 .
N6 Cu2 N2 109.43(18) . 2_645
N3 Cu2 N2 95.70(17) 4_766 2_645
N8 Cu2 N2 112.45(19) . 2_645
C1 N1 C5 117.6(5) . .
C1 N1 Cu1 121.4(3) . .
C5 N1 Cu1 120.9(4) . .
C10 N2 C9 116.3(5) . .
C10 N2 Cu2 123.7(3) . 2_655
C9 N2 Cu2 116.9(4) . 2_655
C18 N3 C17 115.8(5) . .
C18 N3 Cu2 126.8(4) . 4_465
C17 N3 Cu2 117.2(4) . 4_465
C24 N4 C23 117.5(4) . .
C24 N4 Cu1 119.3(4) . 3
C23 N4 Cu1 120.3(3) . 3
C30 N5 C26 115.8(4) . .
C30 N5 Cu1 122.6(3) . .
C26 N5 Cu1 121.5(3) . .
C37 N6 C36 116.7(4) . .
C37 N6 Cu2 120.5(4) . .
C36 N6 Cu2 122.2(3) . .
C49 N7 C48 116.6(4) . .
C49 N7 Cu1 123.6(4) . .
C48 N7 Cu1 119.5(3) . .
C39 N8 C43 116.2(5) . .
C39 N8 Cu2 122.9(4) . .
C43 N8 Cu2 120.8(4) . .
C6 S1 C12 94.4(3) . .
C12 S2 C59 95.4(3) . .
C20 S3 C13 94.3(3) . .
C13 S4 C14 94.6(3) . .
C32 S5 C31 95.0(2) . .
C33 S6 C32 94.4(2) . .
C51 S7 C45 94.7(2) . .
C51 S8 C44 95.3(2) . .

loop_
_geom_bond_atom_site_label_1
_geom_bond_atom_site_label_2
_geom_bond_distance
_geom_bond_site_symmetry_2
C1 N1 1.344(7) .
C1 C2 1.392(7) .
C2 C3 1.395(7) .
C3 C4 1.395(8) .
C3 C59 1.466(7) .
C4 C5 1.385(7) .
C5 N1 1.349(6) .
C6 C59 1.353(9) .
C6 C7 1.481(7) .
C6 S1 1.766(5) .
C7 C8 1.391(8) .
C7 C11 1.402(7) .
C8 C9 1.369(8) .
C9 N2 1.354(7) .
C10 N2 1.324(7) .
C10 C11 1.395(7) .
C12 C13 1.343(8) .
C12 S2 1.756(6) .
C12 S1 1.766(6) .
C13 S4 1.748(6) .
C13 S3 1.758(6) .
C14 C20 1.346(9) .
C14 C15 1.466(7) .
C14 S4 1.773(5) .
C15 C16 1.377(8) .
C15 C19 1.404(8) .
C16 C17 1.365(8) .
C17 N3 1.361(7) .
C18 N3 1.328(8) .
C18 C19 1.391(8) .
C20 C21 1.491(8) .
C20 S3 1.757(5) .
C21 C25 1.379(8) .
C21 C22 1.398(8) .
C22 C23 1.376(7) .
C23 N4 1.349(7) .
C24 N4 1.343(6) .
C24 C25 1.392(7) .
C26 N5 1.355(7) .
C26 C27 1.363(7) .
C27 C28 1.386(7) .
C28 C29 1.404(7) .
C28 C31 1.473(7) .
C29 C30 1.375(7) .
C30 N5 1.341(7) .
C31 C33 1.344(7) .
C31 S5 1.760(5) .
C32 C32 1.345(10) 3_656
C32 S5 1.755(5) .
C32 S6 1.758(5) .
C33 C34 1.479(7) .
C33 S6 1.756(5) .
C34 C35 1.390(8) .
C34 C38 1.406(7) .
C35 C36 1.368(7) .
C36 N6 1.352(7) .
C37 N6 1.345(7) .
C37 C38 1.369(7) .
C39 N8 1.338(7) .
C39 C40 1.373(7) .
C40 C41 1.400(8) .
C41 C42 1.378(8) .
C41 C44 1.474(7) .
C42 C43 1.383(7) .
C43 N8 1.349(7) .
C44 C45 1.339(7) .
C44 S8 1.759(5) .
C45 C46 1.484(7) .
C45 S7 1.764(5) .
C46 C47 1.377(7) .
C46 C50 1.391(7) .
C47 C48 1.389(7) .
C48 N7 1.331(7) .
C49 N7 1.327(7) .
C49 C50 1.379(7) .
C51 C51 1.346(10) 3_755
C51 S8 1.751(5) .
C51 S7 1.757(5) .
C52 C53 1.43(2) .
C53 N10 1.085(19) .
C54 Cl8 1.797(10) .
C54 Cl7 1.837(10) .
C55 N9 1.157(10) .
C55 C56 1.444(11) .
C57 Cl3 1.742(7) .
C57 Cl4 1.754(7) .
C58 Cl1 1.730(9) .
C58 Cl2 1.763(9) .
C59 S2 1.762(5) .
Cl5 O7 1.371(7) .
Cl5 O5 1.396(6) .
Cl5 O8' 1.424(10) .
Cl5 O8 1.458(11) .
Cl5 O6 1.466(7) .
Cl6 O2 1.355(8) .
Cl6 O4 1.414(6) .
Cl6 O3 1.431(7) .
Cl6 O1 1.502(8) .
Cu1 N7 2.011(4) .
Cu1 N4 2.048(5) 3
Cu1 N5 2.053(4) .
Cu1 N1 2.058(4) .
Cu2 N6 1.988(4) .
Cu2 N3 2.030(4) 4_766
Cu2 N8 2.033(5) .
Cu2 N2 2.070(5) 2_645
N2 Cu2 2.070(5) 2_655
N3 Cu2 2.030(4) 4_465
N4 Cu1 2.048(5) 3

loop_
_geom_torsion_atom_site_label_1
_geom_torsion_atom_site_label_2
_geom_torsion_atom_site_label_3
_geom_torsion_atom_site_label_4
_geom_torsion
_geom_torsion_site_symmetry_1
_geom_torsion_site_symmetry_4
N1 C1 C2 C3 3.0(8) . .
C1 C2 C3 C4 -0.2(7) . .
C1 C2 C3 C59 -176.7(5) . .
C2 C3 C4 C5 -2.1(7) . .
C59 C3 C4 C5 174.5(5) . .
C3 C4 C5 N1 1.8(8) . .
C59 C6 C7 C8 136.5(6) . .
S1 C6 C7 C8 -43.9(6) . .
C59 C6 C7 C11 -44.4(8) . .
S1 C6 C7 C11 135.2(5) . .
C11 C7 C8 C9 -0.9(8) . .
C6 C7 C8 C9 178.2(5) . .
C7 C8 C9 N2 -1.4(9) . .
N2 C10 C11 C7 0.2(8) . .
C8 C7 C11 C10 1.4(8) . .
C6 C7 C11 C10 -177.6(5) . .
S2 C12 C13 S4 -178.0(3) . .
S1 C12 C13 S4 -0.5(8) . .
S2 C12 C13 S3 0.3(8) . .
S1 C12 C13 S3 177.9(3) . .
C20 C14 C15 C16 -149.6(6) . .
S4 C14 C15 C16 29.7(7) . .
C20 C14 C15 C19 33.5(8) . .
S4 C14 C15 C19 -147.2(5) . .
C19 C15 C16 C17 -2.9(8) . .
C14 C15 C16 C17 -179.9(5) . .
C15 C16 C17 N3 0.3(9) . .
N3 C18 C19 C15 -2.8(8) . .
C16 C15 C19 C18 4.1(8) . .
C14 C15 C19 C18 -178.9(5) . .
C15 C14 C20 C21 6.2(9) . .
S4 C14 C20 C21 -173.1(5) . .
C15 C14 C20 S3 -177.7(4) . .
S4 C14 C20 S3 3.0(6) . .
C14 C20 C21 C25 -121.3(7) . .
S3 C20 C21 C25 62.5(7) . .
C14 C20 C21 C22 60.2(8) . .
S3 C20 C21 C22 -116.0(5) . .
C25 C21 C22 C23 -2.3(8) . .
C20 C21 C22 C23 176.3(5) . .
C21 C22 C23 N4 0.3(9) . .
C22 C21 C25 C24 1.1(8) . .
C20 C21 C25 C24 -177.5(5) . .
N4 C24 C25 C21 2.3(9) . .
N5 C26 C27 C28 2.2(9) . .
C26 C27 C28 C29 -1.5(8) . .
C26 C27 C28 C31 -178.8(5) . .
C27 C28 C29 C30 1.0(8) . .
C31 C28 C29 C30 178.2(5) . .
C28 C29 C30 N5 -1.0(9) . .
C27 C28 C31 C33 -139.4(6) . .
C29 C28 C31 C33 43.5(9) . .
C27 C28 C31 S5 42.9(7) . .
C29 C28 C31 S5 -134.2(5) . .
C28 C31 C33 C34 0.9(10) . .
S5 C31 C33 C34 178.6(4) . .
C28 C31 C33 S6 -177.7(4) . .
S5 C31 C33 S6 0.0(6) . .
C31 C33 C34 C35 54.1(8) . .
S6 C33 C34 C35 -127.3(5) . .
C31 C33 C34 C38 -127.3(6) . .
S6 C33 C34 C38 51.4(6) . .
C38 C34 C35 C36 1.7(8) . .
C33 C34 C35 C36 -179.6(5) . .
C34 C35 C36 N6 -1.1(9) . .
N6 C37 C38 C34 2.2(8) . .
C35 C34 C38 C37 -2.2(7) . .
C33 C34 C38 C37 179.1(5) . .
N8 C39 C40 C41 0.2(10) . .
C39 C40 C41 C42 0.5(9) . .
C39 C40 C41 C44 178.9(5) . .
C40 C41 C42 C43 -1.1(9) . .
C44 C41 C42 C43 -179.6(6) . .
C41 C42 C43 N8 1.3(10) . .
C42 C41 C44 C45 -135.9(7) . .
C40 C41 C44 C45 45.7(9) . .
C42 C41 C44 S8 41.8(7) . .
C40 C41 C44 S8 -136.6(5) . .
C41 C44 C45 C46 2.1(10) . .
S8 C44 C45 C46 -175.5(4) . .
C41 C44 C45 S7 178.8(5) . .
S8 C44 C45 S7 1.1(7) . .
C44 C45 C46 C47 41.4(9) . .
S7 C45 C46 C47 -135.4(5) . .
C44 C45 C46 C50 -137.8(6) . .
S7 C45 C46 C50 45.5(7) . .
C50 C46 C47 C48 0.2(9) . .
C45 C46 C47 C48 -179.0(5) . .
C46 C47 C48 N7 1.1(10) . .
N7 C49 C50 C46 1.3(9) . .
C47 C46 C50 C49 -1.3(8) . .
C45 C46 C50 C49 177.9(5) . .
C7 C6 C59 C3 -6.7(9) . .
S1 C6 C59 C3 173.7(4) . .
C7 C6 C59 S2 -179.7(4) . .
S1 C6 C59 S2 0.7(6) . .
C2 C3 C59 C6 -42.4(8) . .
C4 C3 C59 C6 141.1(6) . .
C2 C3 C59 S2 130.6(5) . .
C4 C3 C59 S2 -45.8(6) . .
C2 C1 N1 C5 -3.3(7) . .
C2 C1 N1 Cu1 173.0(4) . .
C4 C5 N1 C1 0.9(7) . .
C4 C5 N1 Cu1 -175.5(4) . .
N7 Cu1 N1 C1 -3.7(4) . .
N4 Cu1 N1 C1 -133.6(4) 3 .
N5 Cu1 N1 C1 114.0(4) . .
N7 Cu1 N1 C5 172.5(4) . .
N4 Cu1 N1 C5 42.7(4) 3 .
N5 Cu1 N1 C5 -69.8(4) . .
C11 C10 N2 C9 -2.4(8) . .
C11 C10 N2 Cu2 157.2(4) . 2_655
C8 C9 N2 C10 3.0(8) . .
C8 C9 N2 Cu2 -158.0(5) . 2_655
C19 C18 N3 C17 0.2(8) . .
C19 C18 N3 Cu2 174.4(4) . 4_465
C16 C17 N3 C18 1.1(8) . .
C16 C17 N3 Cu2 -173.7(5) . 4_465
C25 C24 N4 C23 -4.3(8) . .
C25 C24 N4 Cu1 156.7(4) . 3
C22 C23 N4 C24 3.0(8) . .
C22 C23 N4 Cu1 -157.8(4) . 3
C29 C30 N5 C26 1.5(8) . .
C29 C30 N5 Cu1 -175.0(4) . .
C27 C26 N5 C30 -2.1(8) . .
C27 C26 N5 Cu1 174.5(4) . .
N7 Cu1 N5 C30 -49.3(5) . .
N4 Cu1 N5 C30 81.2(4) 3 .
N1 Cu1 N5 C30 -173.1(4) . .
N7 Cu1 N5 C26 134.3(4) . .
N4 Cu1 N5 C26 -95.1(4) 3 .
N1 Cu1 N5 C26 10.5(5) . .
C38 C37 N6 C36 -1.4(8) . .
C38 C37 N6 Cu2 -173.0(4) . .
C35 C36 N6 C37 0.9(8) . .
C35 C36 N6 Cu2 172.3(4) . .
N3 Cu2 N6 C37 -113.2(4) 4_766 .
N8 Cu2 N6 C37 121.9(4) . .
N2 Cu2 N6 C37 -1.8(4) 2_645 .
N3 Cu2 N6 C36 75.6(5) 4_766 .
N8 Cu2 N6 C36 -49.3(5) . .
N2 Cu2 N6 C36 -172.9(4) 2_645 .
C50 C49 N7 C48 -0.1(9) . .
C50 C49 N7 Cu1 -173.4(4) . .
C47 C48 N7 C49 -1.1(9) . .
C47 C48 N7 Cu1 172.5(5) . .
N4 Cu1 N7 C49 14.8(5) 3 .
N5 Cu1 N7 C49 138.4(4) . .
N1 Cu1 N7 C49 -103.9(5) . .
N4 Cu1 N7 C48 -158.3(4) 3 .
N5 Cu1 N7 C48 -34.8(5) . .
N1 Cu1 N7 C48 83.0(5) . .
C40 C39 N8 C43 -0.1(9) . .
C40 C39 N8 Cu2 177.3(5) . .
C42 C43 N8 C39 -0.6(9) . .
C42 C43 N8 Cu2 -178.1(5) . .
N6 Cu2 N8 C39 -48.9(5) . .
N3 Cu2 N8 C39 175.8(5) 4_766 .
N2 Cu2 N8 C39 72.9(5) 2_645 .
N6 Cu2 N8 C43 128.4(5) . .
N3 Cu2 N8 C43 -6.9(5) 4_766 .
N2 Cu2 N8 C43 -109.8(5) 2_645 .
C59 C6 S1 C12 6.9(5) . .
C7 C6 S1 C12 -172.7(4) . .
C13 C12 S1 C6 170.2(6) . .
S2 C12 S1 C6 -12.1(4) . .
C13 C12 S2 C59 -169.8(6) . .
S1 C12 S2 C59 12.5(4) . .
C6 C59 S2 C12 -8.0(5) . .
C3 C59 S2 C12 178.2(4) . .
C14 C20 S3 C13 5.5(5) . .
C21 C20 S3 C13 -177.9(5) . .
C12 C13 S3 C20 169.3(6) . .
S4 C13 S3 C20 -12.2(4) . .
C12 C13 S4 C14 -168.0(6) . .
S3 C13 S4 C14 13.5(4) . .
C20 C14 S4 C13 -9.9(5) . .
C15 C14 S4 C13 170.7(4) . .
C32 C32 S5 C31 170.0(7) 3_656 .
S6 C32 S5 C31 -10.9(4) . .
C33 C31 S5 C32 6.6(5) . .
C28 C31 S5 C32 -175.4(4) . .
C31 C33 S6 C32 -6.6(5) . .
C34 C33 S6 C32 174.6(4) . .
C32 C32 S6 C33 -170.1(7) 3_656 .
S5 C32 S6 C33 10.9(4) . .
C51 C51 S7 C45 170.1(7) 3_755 .
S8 C51 S7 C45 -9.3(4) . .
C44 C45 S7 C51 4.9(5) . .
C46 C45 S7 C51 -178.0(4) . .
C51 C51 S8 C44 -169.6(7) 3_755 .
S7 C51 S8 C44 9.8(4) . .
C45 C44 S8 C51 -6.6(5) . .
C41 C44 S8 C51 175.4(4) . .

loop_
_platon_squeeze_void_nr
_platon_squeeze_void_average_x
_platon_squeeze_void_average_y
_platon_squeeze_void_average_z
_platon_squeeze_void_volume
_platon_squeeze_void_count_electrons
_platon_squeeze_void_content
1 -0.164 0.227 0.323 232 39 ' '
2 0.164 0.773 0.677 232 39 ' '
3 0.336 0.273 0.823 232 39 ' '
4 0.664 0.727 0.177 232 39 ' '
